data_2009551
loop_
_publ_author_name
'Goli\<c, L.'
'Sinur, A.'
'Stanovnik, B.'
'\<Zli\<car, M.'

_publ_section_title
;
 Two substituted
 pyrazolo[1',2':1,2]pyrazolo[4,3-<i>d</i>]tetrazolo[1,5-<i>b</i>]pyridazines
;
_journal_issue 3
_journal_name_full 'Acta Crystallographica Section C'
_journal_page_first 466
_journal_page_last 469
_journal_paper_doi 10.1107/S0108270193007838
_journal_volume 50
_journal_year 1994
_chemical_formula_sum 'C23 H21 Cl N8 O6'
_chemical_formula_weight 540.5
_symmetry_cell_setting monoclinic
_symmetry_space_group_name_Hall '-P 2ybc'
_symmetry_space_group_name_H-M 'P 1 21/c 1'
_atom_type_scat_source 'Cromer & Mann (1968) and Cromer & Liberman (1970)'
_cell_angle_alpha 90
_cell_angle_beta 109.406(6)
_cell_angle_gamma 90
_cell_formula_units_Z 4
_cell_length_a 11.4371(8)
_cell_length_b 17.8790(10)
_cell_length_c 12.7762(9)
_cell_measurement_reflns_used 100
_cell_measurement_temperature 293.0(10)
_cell_measurement_theta_max 16
_cell_measurement_theta_min 9
_cell_volume 2464.1(3)
_computing_cell_refinement 'XRAY76 (Stewart et al., 1976)'
_computing_data_collection 'XRAY76 (Stewart et al., 1976)'
_computing_molecular_graphics 'ORTEP (Johnson, 1965)'
_computing_structure_solution 'XRAY76 (Stewart et al., 1976)'
_diffrn_measurement_device 'Enraf-Nonius CAD-4'
_diffrn_measurement_method \w/2\q
_diffrn_radiation_type MoK\a
_diffrn_radiation_wavelength 0.71069
_diffrn_reflns_av_R_equivalents 0.02
_diffrn_reflns_limit_h_max 15
_diffrn_reflns_limit_h_min 0
_diffrn_reflns_limit_k_max 23
_diffrn_reflns_limit_k_min -23
_diffrn_reflns_limit_l_max 16
_diffrn_reflns_limit_l_min -16
_diffrn_reflns_number 12330
_diffrn_reflns_theta_max 27.9
_diffrn_standards_decay_% -5.04
_diffrn_standards_interval_time 333
_diffrn_standards_number 3
_exptl_absorpt_coefficient_mu 0.2067
_exptl_absorpt_correction_type none
_exptl_crystal_colour Orange
_exptl_crystal_density_diffrn 1.458
_exptl_crystal_density_meas 1.44(2)
_exptl_crystal_density_method 'flotation in chlorobenzene/CCl~4~'
_exptl_crystal_description Irregular
_exptl_crystal_size_max 0.72
_exptl_crystal_size_mid 0.72
_exptl_crystal_size_min 0.56
_refine_diff_density_max 0.31
_refine_diff_density_min -0.20
_refine_ls_extinction_coef 'g = 1.508E-3'
_refine_ls_extinction_method 'Larson (1967)'
_refine_ls_goodness_of_fit_obs 0.998
_refine_ls_hydrogen_treatment refall
_refine_ls_number_parameters 426
_refine_ls_number_reflns 4492
_refine_ls_R_factor_obs 0.038
_refine_ls_shift/esd_max 0.088
_refine_ls_structure_factor_coef F
_refine_ls_weighting_details w=empirical
_refine_ls_weighting_scheme calc
_refine_ls_wR_factor_obs 0.050
_reflns_number_observed 3723
_reflns_number_total 5908
_reflns_observed_criterion I>2.5\s
_cod_data_source_file mu1060.cif
_cod_data_source_block mu1060_structure_2_of_2
_cod_depositor_comments
;
The following automatic conversions were performed:

'_refine_ls_weighting_scheme' value 'w=empirical' was changed to
'calc'. New tag '_refine_ls_weighting_details' was created. The value
of the new tag was set to 'w=empirical'.

Automatic conversion script
Id: cif_fix_values 3143 2015-03-26 13:38:13Z robertas 
;
_cod_original_cell_volume 2464.1(6)
_cod_original_sg_symbol_H-M 'P 21/c'
_cod_original_formula_sum 'C23 H21 Cl1 N8 O6'
_cod_database_code 2009551

loop_
_atom_site_label
_atom_site_fract_x
_atom_site_fract_y
_atom_site_fract_z
_atom_site_U_iso_or_equiv
Cl .39110(10) .60021(3) .21316(5) .0678(3)
O(1) .41290(10) .40310(10) .09440(10) .0680(10)
O(2) .28130(10) .45810(10) -.05590(10) .0590(10)
O(3) .09650(10) .32260(10) -.08890(10) .0550(10)
O(4) -.00550(10) .43130(10) -.11320(10) .0460(10)
O(5) -.16570(10) .31850(10) -.01540(10) .0700(10)
O(6) .1353(2) .14160(10) .11260(10) .0650(10)
N(1) .6318(2) .36350(10) .50660(10) .0680(10)
N(2) .7371(2) .4057(2) .5467(2) .0820(10)
N(3) .7279(2) .4714(2) .5030(2) .0780(10)
N(4) .61160(10) .47390(10) .42820(10) .0600(10)
N(5) .5682(2) .53420(10) .3647(2) .0610(10)
N(6) .26370(10) .44690(10) .22250(10) .0370(10)
N(7) .22870(10) .37210(10) .25350(10) .0380(10)
N(8) -.00410(10) .23940(10) .07340(10) .0480(10)
C(1) .4551(2) .52580(10) .29740(10) .0500(10)
C(2) .38440(10) .45890(10) .28950(10) .0400(10)
C(3) .22040(10) .45510(10) .10160(10) .0370(10)
C(4) .11070(10) .39980(10) .06940(10) .0360(10)
C(5) .16030(10) .33420(10) .14910(10) .0360(10)
C(6) .3436(2) .33510(10) .33390(10) .0450(10)
C(7) .43160(10) .40010(10) .35770(10) .0440(10)
C(8) .5539(2) .40740(10) .43160(10) .0520(10)
C(9) .31800(10) .43490(10) .04870(10) .0420(10)
C(10) .3591(2) .4372(2) -.1206(2) .0760(10)
C(11) .06810(10) .37890(10) -.05230(10) .0380(10)
C(12) -.0556(2) .41570(10) -.23110(10) .0610(10)
C(13) .3973(2) .26990(10) .2864(2) .0660(10)
C(14) .3132(2) .31250(10) .4377(2) .0670(10)
C(15) .0594(2) .28550(10) .16930(10) .0470(10)
C(16) -.1102(2) .26080(10) -.0126(2) .0530(10)
C(17) -.1334(2) .19960(10) -.0963(2) .0560(10)
C(18) -.2269(2) .1921(2) -.1979(2) .0710(10)
C(19) -.2223(3) .1281(2) -.2594(2) .087(2)
C(20) -.1308(3) .0761(2) -.2221(2) .085(2)
C(21) -.0369(3) .08340(10) -.1200(2) .0730(10)
C(22) -.0417(2) .14690(10) -.0595(2) .0540(10)
C(23) .0439(2) .17140(10) .05140(10) .0510(10)
H(3) .193(2) .5040(10) .080(2) ?
H(4) .042(2) .4220(10) .085(2) ?
H(5) .212(2) .3050(10) .122(2) ?
H(18) -.282(3) .229(2) -.223(2) ?
H(19) -.280(4) .127(2) -.325(3) ?
H(20) -.134(3) .032(2) -.268(3) ?
H(21) .032(3) .043(2) -.092(3) ?
H(101) .416(4) .475(3) -.113(4) ?
H(102) .313(4) .437(2) -.197(3) ?
H(103) .407(4) .394(3) -.095(4) ?
H(121) .009(2) .4080(10) -.257(2) ?
H(122) -.107(3) .458(2) -.265(3) ?
H(123) -.107(3) .371(2) -.243(3) ?
H(131) .339(3) .231(2) .268(3) ?
H(132) .469(3) .251(2) .346(3) ?
H(133) .414(3) .284(2) .218(2) ?
H(141) .259(3) .273(2) .420(3) ?
H(142) .276(3) .356(2) .464(3) ?
H(143) .388(3) .294(2) .495(3) ?
H(151) .000(2) .3150(10) .186(2) ?
H(152) .094(2) .2520(10) .230(2) ?

loop_
_geom_angle_atom_site_label_1
_geom_angle_atom_site_label_2
_geom_angle_atom_site_label_3
_geom_angle
_geom_angle_publ_flag
N(5) C(1) Cl 116.6(2) yes
C(2) C(1) Cl 119.50(10) yes
O(2) C(9) O(1) 125.0(2) yes
C(3) C(9) O(1) 125.10(10) yes
C(10) O(2) C(9) 116.5(2) yes
C(3) C(9) O(2) 109.80(10) yes
O(4) C(11) O(3) 124.60(10) yes
C(4) C(11) O(3) 124.80(10) yes
C(12) O(4) C(11) 115.30(10) yes
C(4) C(11) O(4) 110.60(10) yes
C(14) C(6) N(7) 107.7(2) yes
C(16) N(8) C(15) 124.6(2) yes
C(23) N(8) C(15) 122.8(2) yes
C(5) C(15) N(8) 111.80(10) yes
C(23) N(8) C(16) 112.20(10) yes
C(17) C(16) N(8) 105.4(2) yes
C(22) C(23) N(8) 105.5(2) yes
C(7) C(2) C(1) 120.5(2) yes
C(6) C(7) C(2) 111.90(10) yes
C(8) C(7) C(2) 116.9(2) yes
N(8) C(16) O(5) 124.8(2) yes
C(17) C(16) O(5) 129.8(2) yes
N(8) C(23) O(6) 124.6(2) yes
C(22) C(23) O(6) 129.9(2) yes
C(8) N(1) N(2) 103.9(2) yes
N(3) N(2) N(1) 114.0(2) yes
N(4) C(8) N(1) 108.8(2) yes
C(7) C(8) N(1) 135.0(2) yes
N(4) N(3) N(2) 104.7(2) yes
N(5) N(4) N(3) 122.1(2) yes
C(8) N(4) N(3) 108.7(2) yes
C(8) N(4) N(5) 129.2(2) yes
C(1) N(5) N(4) 113.1(2) yes
C(7) C(8) N(4) 116.2(2) yes
C(2) C(1) N(5) 123.9(2) yes
C(2) N(6) N(7) 106.00(10) yes
C(3) N(6) N(7) 110.20(10) yes
C(5) N(7) N(6) 106.40(10) yes
C(6) N(7) N(6) 108.80(10) yes
C(3) N(6) C(2) 124.00(10) yes
C(1) C(2) N(6) 126.90(10) yes
C(7) C(2) N(6) 112.40(10) yes
C(4) C(3) N(6) 100.20(10) yes
C(9) C(3) N(6) 113.70(10) yes
C(9) C(3) C(4) 112.30(10) yes
C(5) C(4) C(3) 103.00(10) yes
C(11) C(4) C(3) 112.80(10) yes
C(11) C(4) C(5) 114.50(10) yes
C(15) C(5) C(4) 114.40(10) yes
C(13) C(6) C(7) 109.8(2) yes
C(14) C(6) C(7) 111.00(10) yes
C(8) C(7) C(6) 131.0(2) yes
C(14) C(6) C(13) 112.3(2) yes
C(18) C(17) C(16) 129.9(2) yes
C(22) C(17) C(16) 108.9(2) yes
C(22) C(17) C(18) 121.2(2) yes
C(19) C(18) C(17) 116.4(3) yes
C(21) C(22) C(17) 122.7(2) yes
C(23) C(22) C(17) 108.0(2) yes
C(20) C(19) C(18) 122.0(3) yes
C(21) C(20) C(19) 121.8(3) yes
C(22) C(21) C(20) 116.0(2) yes
C(23) C(22) C(21) 129.3(2) yes
C(6) N(7) C(5) 119.40(10) yes
C(4) C(5) N(7) 102.60(10) yes
C(15) C(5) N(7) 108.20(10) yes
C(7) C(6) N(7) 99.80(10) yes
C(13) C(6) N(7) 115.60(10) yes

loop_
_geom_bond_atom_site_label_1
_geom_bond_atom_site_label_2
_geom_bond_distance
_geom_bond_publ_flag
Cl C(1) 1.715(2) yes
O(1) C(9) 1.192(2) yes
O(2) C(9) 1.326(2) yes
O(2) C(10) 1.450(3) yes
O(3) C(11) 1.199(2) yes
O(4) C(11) 1.326(2) yes
C(16) C(17) 1.491(3) yes
C(17) C(18) 1.387(3) yes
C(17) C(22) 1.371(3) yes
C(18) C(19) 1.399(5) yes
C(19) C(20) 1.362(5) yes
C(20) C(21) 1.394(3) yes
O(4) C(12) 1.450(2) yes
O(5) C(16) 1.206(3) yes
O(6) C(23) 1.201(2) yes
N(1) N(2) 1.368(3) yes
N(1) C(8) 1.327(3) yes
N(2) N(3) 1.289(4) yes
N(3) N(4) 1.356(2) yes
N(4) N(5) 1.341(3) yes
N(4) C(8) 1.368(3) yes
N(5) C(1) 1.303(2) yes
N(6) N(7) 1.487(2) yes
N(6) C(2) 1.378(2) yes
N(6) C(3) 1.464(2) yes
N(7) C(5) 1.470(2) yes
N(7) C(6) 1.525(2) yes
N(8) C(15) 1.456(2) yes
C(21) C(22) 1.385(3) yes
C(22) C(23) 1.495(2) yes
N(8) C(23) 1.401(2) yes
C(1) C(2) 1.429(2) yes
C(2) C(7) 1.358(2) yes
C(3) C(4) 1.542(2) yes
C(3) C(9) 1.528(3) yes
C(4) C(5) 1.533(2) yes
C(4) C(11) 1.515(2) yes
C(5) C(15) 1.535(3) yes
C(6) C(7) 1.501(2) yes
C(6) C(13) 1.533(3) yes
C(6) C(14) 1.532(3) yes
C(7) C(8) 1.409(2) yes
N(8) C(16) 1.392(2) yes
